data_2108026
loop_
_publ_author_name
'Curtis, Farren'
'Wang, Xiaopeng'
'Marom, Noa'

_publ_section_title
;
 Effect of packing motifs on the energy ranking and electronic properties
 of putative crystal structures of
 tricyano-1,4-dithiino[<i>c</i>]-isothiazole
;
_journal_issue 4
_journal_name_full 'Acta Crystallographica Section B'
_journal_page_first 562
_journal_page_last 570
_journal_paper_doi 10.1107/S2052520616009227
_journal_volume 72
_journal_year 2016
_chemical_formula_moiety 'C8 N4 S3'
_chemical_formula_sum 'C8 N4 S3'
_chemical_formula_weight 248.30
_chemical_name_common
;
 tricyano-1,4-dithiino[c]-isothiazole
;
_chemical_name_systematic
;
 tricyano-1,4-dithiino[c]-isothiazole
;
_space_group_IT_number 14
_symmetry_cell_setting monoclinic
_symmetry_space_group_name_Hall '-P 2yn'
_symmetry_space_group_name_H-M 'P 1 21/n 1'
_atom_sites_solution_hydrogens geom
_atom_sites_solution_primary direct
_atom_sites_solution_secondary difmap
_audit_creation_method SHELXL-97
_cell_angle_alpha 90.00
_cell_angle_beta 108.60(3)
_cell_angle_gamma 90.00
_cell_formula_units_Z 4
_cell_length_a 11.947(2)
_cell_length_b 6.6960(10)
_cell_length_c 12.598(3)
_cell_measurement_temperature 150(2)
_cell_volume 955.2(4)
_computing_cell_refinement 'DENZO and COLLECT'
_computing_data_collection
;
' DENZO (Otwinowski and Minor, 1997'
' COLLECT (Hooft, 1998)'
;
_computing_data_reduction 'DENZO and COLLECT'
_computing_molecular_graphics 'CAMERON (Watkin and Pearce, 1995)'
_computing_structure_refinement 'SHELXL-97 (Sheldrick, 1997)'
_computing_structure_solution 'SHELXS-97 (Sheldrick, 1990)'
_diffrn_ambient_temperature 150(2)
_diffrn_detector_area_resol_mean 9.091
_diffrn_measured_fraction_theta_full 0.995
_diffrn_measured_fraction_theta_max 0.995
_diffrn_measurement_device_type 'Enraf Nonius KappaCCD area detector'
_diffrn_measurement_method 'Phi and Omega scans to fill Ewald sphere'
_diffrn_radiation_monochromator graphite
_diffrn_radiation_source 'Enraf Nonius FR591 rotating anode'
_diffrn_radiation_type MoK\a
_diffrn_radiation_wavelength 0.71073
_diffrn_reflns_av_R_equivalents 0.1030
_diffrn_reflns_av_sigmaI/netI 0.1094
_diffrn_reflns_limit_h_max 13
_diffrn_reflns_limit_h_min -13
_diffrn_reflns_limit_k_max 7
_diffrn_reflns_limit_k_min -6
_diffrn_reflns_limit_l_max 14
_diffrn_reflns_limit_l_min -14
_diffrn_reflns_number 4868
_diffrn_reflns_theta_full 24.13
_diffrn_reflns_theta_max 24.13
_diffrn_reflns_theta_min 3.41
_exptl_absorpt_coefficient_mu 0.740
_exptl_absorpt_correction_T_max 0.9640
_exptl_absorpt_correction_T_min 0.8662
_exptl_absorpt_correction_type multi-scan
_exptl_absorpt_process_details
;
 Using multiple and symmetry-related data measurements via the program
 SORTAV
  See R.H. Blessing, Acta Crysta (1995), A51, 33-38
;
_exptl_crystal_colour yellow
_exptl_crystal_density_diffrn 1.727
_exptl_crystal_density_meas ?
_exptl_crystal_density_method 'not measured'
_exptl_crystal_description block
_exptl_crystal_F_000 496
_exptl_crystal_size_max 0.20
_exptl_crystal_size_mid 0.10
_exptl_crystal_size_min 0.05
_refine_diff_density_max 0.324
_refine_diff_density_min -0.380
_refine_diff_density_rms 0.081
_refine_ls_extinction_method none
_refine_ls_goodness_of_fit_ref 0.959
_refine_ls_hydrogen_treatment mixed
_refine_ls_matrix_type full
_refine_ls_number_parameters 136
_refine_ls_number_reflns 1520
_refine_ls_number_restraints 0
_refine_ls_restrained_S_all 0.959
_refine_ls_R_factor_all 0.0997
_refine_ls_R_factor_gt 0.0474
_refine_ls_shift/su_max 0.000
_refine_ls_shift/su_mean 0.000
_refine_ls_structure_factor_coef Fsqd
_refine_ls_weighting_details 'calc w=1/[\s^2^(Fo^2^)+(0.0189P)^2^+0.0000P] where P=(Fo^2^+2Fc^2^)/3'
_refine_ls_weighting_scheme calc
_refine_ls_wR_factor_gt 0.0875
_refine_ls_wR_factor_ref 0.1049
_reflns_number_gt 924
_reflns_number_total 1520
_reflns_threshold_expression >2sigma(I)
_cod_data_source_file xp5006sup3.txt
_cod_data_source_block XXII_expt
_cod_depositor_comments
;
The following automatic conversions were performed:

'_symmetry_cell_setting' value 'Monoclinic' changed to 'monoclinic'
according to
/usr/data/users/saulius/crontab/automatic-downloads/rss-feeds/IUCr/lib/dictionaries/cif_core.dic
dictionary named 'cif_core.dic' version 2.4.2 from 2011-04-26.

'_exptl_absorpt_correction_type' value 'Multi-scan' changed to
'multi-scan' according to
/usr/data/users/saulius/crontab/automatic-downloads/rss-feeds/IUCr/lib/dictionaries/cif_core.dic
dictionary named 'cif_core.dic' version 2.4.2 from 2011-04-26.

'_exptl_crystal_density_meas' value 'not measured' was changed to '?'
- the value is perceived as not measured.

Automatic conversion script
Id: cif_fix_values 4268 2015-11-12 08:31:59Z antanas 
;
_cod_original_cell_volume 955.2(3)
_cod_original_sg_symbol_H-M P2(1)/n
_cod_database_code 2108026

loop_
_symmetry_equiv_pos_as_xyz
'x, y, z'
'-x+1/2, y+1/2, -z+1/2'
'-x, -y, -z'
'x-1/2, -y-1/2, z-1/2'

loop_
_atom_site_label
_atom_site_type_symbol
_atom_site_fract_x
_atom_site_fract_y
_atom_site_fract_z
_atom_site_U_iso_or_equiv
_atom_site_adp_type
_atom_site_occupancy
_atom_site_symmetry_multiplicity
_atom_site_calc_flag
S1 S 0.48531(10) 0.14024(17) 0.36791(10) 0.0356(4) Uani 1 1 d
S3 S 0.84223(11) 0.14325(17) 0.41468(10) 0.0365(4) Uani 1 1 d
S2 S 0.58899(11) 0.60826(17) 0.36040(10) 0.0372(4) Uani 1 1 d
N3 N 0.9288(4) 0.6793(6) 0.3834(3) 0.0402(11) Uani 1 1 d
C4 C 0.3932(4) 0.6498(7) 0.1802(4) 0.0333(12) Uani 1 1 d
N2 N 0.3447(4) 0.7617(6) 0.1139(4) 0.0452(12) Uani 1 1 d
C7 C 0.7939(4) 0.3863(6) 0.3930(4) 0.0295(11) Uani 1 1 d
C8 C 0.8691(4) 0.5505(7) 0.3902(4) 0.0318(12) Uani 1 1 d
N1 N 0.2146(4) 0.2201(6) 0.1302(3) 0.0416(11) Uani 1 1 d
C2 C 0.4578(4) 0.5112(6) 0.2668(4) 0.0305(12) Uani 1 1 d
C1 C 0.4151(4) 0.3254(6) 0.2696(3) 0.0282(11) Uani 1 1 d
C5 C 0.6330(4) 0.1961(7) 0.3818(3) 0.0278(12) Uani 1 1 d
C6 C 0.6752(4) 0.3921(6) 0.3775(3) 0.0285(11) Uani 1 1 d
C3 C 0.3039(5) 0.2657(6) 0.1902(4) 0.0312(12) Uani 1 1 d
N4 N 0.7102(3) 0.0515(6) 0.3993(3) 0.0363(10) Uani 1 1 d

loop_
_atom_site_aniso_label
_atom_site_aniso_U_11
_atom_site_aniso_U_22
_atom_site_aniso_U_33
_atom_site_aniso_U_23
_atom_site_aniso_U_13
_atom_site_aniso_U_12
S1 0.0325(8) 0.0332(7) 0.0388(7) 0.0058(6) 0.0082(6) -0.0077(6)
S3 0.0327(8) 0.0297(7) 0.0440(8) -0.0024(6) 0.0077(6) -0.0009(6)
S2 0.0354(8) 0.0264(7) 0.0476(8) -0.0069(6) 0.0101(6) -0.0020(6)
N3 0.038(3) 0.042(3) 0.042(3) 0.000(2) 0.014(2) -0.010(2)
C4 0.036(3) 0.029(3) 0.040(3) -0.008(3) 0.019(2) -0.006(2)
N2 0.055(3) 0.036(2) 0.042(3) 0.006(2) 0.013(2) 0.007(2)
C7 0.033(3) 0.022(2) 0.035(3) -0.003(2) 0.013(2) -0.002(2)
C8 0.033(3) 0.036(3) 0.023(3) 0.000(2) 0.003(2) 0.001(3)
N1 0.041(3) 0.049(3) 0.036(3) 0.001(2) 0.013(2) -0.009(2)
C2 0.032(3) 0.029(3) 0.034(3) 0.000(2) 0.015(2) 0.002(2)
C1 0.024(3) 0.035(3) 0.027(3) 0.003(2) 0.010(2) 0.004(2)
C5 0.029(3) 0.028(3) 0.022(3) 0.003(2) 0.002(2) -0.001(2)
C6 0.034(3) 0.024(2) 0.025(3) 0.002(2) 0.006(2) 0.000(2)
C3 0.042(3) 0.026(3) 0.031(3) 0.000(2) 0.019(3) 0.000(2)
N4 0.035(3) 0.032(2) 0.037(3) -0.0039(19) 0.0048(19) -0.004(2)

loop_
_atom_type_symbol
_atom_type_description
_atom_type_scat_dispersion_real
_atom_type_scat_dispersion_imag
_atom_type_scat_source
C C 0.0033 0.0016 'International Tables Vol C Tables 4.2.6.8 and 6.1.1.4'
N N 0.0061 0.0033 'International Tables Vol C Tables 4.2.6.8 and 6.1.1.4'
S S 0.1246 0.1234 'International Tables Vol C Tables 4.2.6.8 and 6.1.1.4'

loop_
_geom_angle_atom_site_label_1
_geom_angle_atom_site_label_2
_geom_angle_atom_site_label_3
_geom_angle
C5 S1 C1 99.0(2)
N4 S3 C7 94.2(2)
C6 S2 C2 98.1(2)
N2 C4 C2 178.3(5)
C6 C7 C8 127.3(4)
C6 C7 S3 109.3(3)
C8 C7 S3 123.4(4)
N3 C8 C7 177.0(5)
C1 C2 C4 119.6(4)
C1 C2 S2 125.9(3)
C4 C2 S2 114.5(3)
C2 C1 C3 120.7(4)
C2 C1 S1 124.6(3)
C3 C1 S1 114.7(3)
N4 C5 C6 117.0(4)
N4 C5 S1 119.4(3)
C6 C5 S1 123.6(4)
C7 C6 C5 109.5(4)
C7 C6 S2 125.7(3)
C5 C6 S2 124.8(4)
N1 C3 C1 177.7(5)
C5 N4 S3 110.0(3)

loop_
_geom_bond_atom_site_label_1
_geom_bond_atom_site_label_2
_geom_bond_distance
S1 C5 1.757(4)
S1 C1 1.764(4)
S3 N4 1.645(4)
S3 C7 1.719(4)
S2 C6 1.749(4)
S2 C2 1.758(5)
N3 C8 1.140(5)
C4 N2 1.134(5)
C4 C2 1.452(7)
C7 C6 1.369(6)
C7 C8 1.428(6)
N1 C3 1.135(6)
C2 C1 1.349(6)
C1 C3 1.441(6)
C5 N4 1.306(5)
C5 C6 1.413(6)
